data_1522569
loop_
_publ_author_name
'Nakagawa, Y.'
'Hori, T.'

_publ_section_title
;
 Neutron diffraction studies of Mn-Zn alloys
;
_journal_name_full 'Journal of the Physical Society of Japan'
_journal_page_first 2082
_journal_page_last 2087
_journal_volume 19
_journal_year 1964
_chemical_formula_sum 'Mn0.275 Zn0.725'
_chemical_name_systematic '(Mn.275 Zn.725)'
_space_group_IT_number 139
_symmetry_space_group_name_Hall '-I 4 2'
_symmetry_space_group_name_H-M 'I 4/m m m'
_cell_angle_alpha 90
_cell_angle_beta 90
_cell_angle_gamma 90
_cell_formula_units_Z 2
_cell_length_a 2.76
_cell_length_b 2.76
_cell_length_c 3.71
_cell_volume 28.261
_citation_journal_id_ASTM JUPSAU
_cod_data_source_file Nakagawa_JUPSAU_1964_1203.cif
_cod_data_source_block Mn0.275Zn0.725
_cod_original_cell_volume 28.2613
_cod_database_code 1522569

loop_
_symmetry_equiv_pos_as_xyz
x,y,z
-y,x,z
-x,-y,z
y,-x,z
x,-y,-z
y,x,-z
-x,y,-z
-y,-x,-z
-x,-y,-z
y,-x,-z
x,y,-z
-y,x,-z
-x,y,z
-y,-x,z
x,-y,z
y,x,z
x+1/2,y+1/2,z+1/2
-y+1/2,x+1/2,z+1/2
-x+1/2,-y+1/2,z+1/2
y+1/2,-x+1/2,z+1/2
x+1/2,-y+1/2,-z+1/2
y+1/2,x+1/2,-z+1/2
-x+1/2,y+1/2,-z+1/2
-y+1/2,-x+1/2,-z+1/2
-x+1/2,-y+1/2,-z+1/2
y+1/2,-x+1/2,-z+1/2
x+1/2,y+1/2,-z+1/2
-y+1/2,x+1/2,-z+1/2
-x+1/2,y+1/2,z+1/2
-y+1/2,-x+1/2,z+1/2
x+1/2,-y+1/2,z+1/2
y+1/2,x+1/2,z+1/2

loop_
_atom_site_label
_atom_site_type_symbol
_atom_site_fract_x
_atom_site_fract_y
_atom_site_fract_z
_atom_site_occupancy
_atom_site_U_iso_or_equiv
Mn1 Mn 0 0 0 0.275 0.0
Zn1 Zn 0 0 0 0.725 0.0
